data_7119530
loop_
_publ_author_name
'Ling, Peng-Xiang'
'Chen, Kai'
'Shi, Bing-Feng'

_publ_section_title
;
 Palladium-catalyzed interannular meta-C-H arylation.
;
_journal_issue 13
_journal_name_full 'Chemical communications (Cambridge, England)'
_journal_page_first 2166
_journal_page_last 2169
_journal_paper_doi 10.1039/c7cc00110j
_journal_volume 53
_journal_year 2017
_chemical_formula_moiety 'C44 H40 F6 N6 O2 Pd2'
_chemical_formula_sum 'C44 H40 F6 N6 O2 Pd2'
_chemical_formula_weight 1011.62
_chemical_name_systematic
;
 ? 
;
_space_group_crystal_system monoclinic
_space_group_IT_number 15
_space_group_name_Hall '-C 2yc'
_space_group_name_H-M_alt 'C 1 2/c 1'
_symmetry_space_group_name_Hall '-C 2yc'
_symmetry_space_group_name_H-M 'C 1 2/c 1'
_atom_sites_solution_hydrogens geom
_atom_sites_solution_primary direct
_atom_sites_solution_secondary difmap
_audit_block_doi 10.5517/ccdc.csd.cc1md0kl
_audit_creation_date 2016-06-16
_audit_creation_method
;
Olex2 1.2
(compiled 2014.03.20 svn.r2914 for OlexSys, GUI svn.r4816)
;
_audit_update_record
;
2016-09-12 deposited with the CCDC.
2017-01-23 downloaded from the CCDC.
;
_cell_angle_alpha 90.00
_cell_angle_beta 92.884(7)
_cell_angle_gamma 90.00
_cell_formula_units_Z 4
_cell_length_a 14.6512(11)
_cell_length_b 20.1004(15)
_cell_length_c 17.7586(13)
_cell_measurement_reflns_used 4209
_cell_measurement_temperature 293(2)
_cell_measurement_theta_max 29.5825
_cell_measurement_theta_min 2.9519
_cell_volume 5223.2(7)
_computing_cell_refinement
;
CrysAlisPro, Agilent Technologies,
Version 1.171.35.11 (release 16-05-2011 CrysAlis171 .NET)
(compiled May 16 2011,17:55:39)
;
_computing_data_collection
;
CrysAlisPro, Agilent Technologies,
Version 1.171.35.11 (release 16-05-2011 CrysAlis171 .NET)
(compiled May 16 2011,17:55:39)
;
_computing_data_reduction
;
CrysAlisPro, Agilent Technologies,
Version 1.171.35.11 (release 16-05-2011 CrysAlis171 .NET)
(compiled May 16 2011,17:55:39)
;
_computing_molecular_graphics 'Olex2 (Dolomanov et al., 2009)'
_computing_publication_material 'Olex2 (Dolomanov et al., 2009)'
_computing_structure_refinement 'ShelXL (Sheldrick, 2008)'
_computing_structure_solution 'ShelXS (Sheldrick, 2008)'
_diffrn_ambient_temperature 293.15
_diffrn_detector_area_resol_mean 10.3592
_diffrn_measured_fraction_theta_full 0.994
_diffrn_measured_fraction_theta_max 0.994
_diffrn_measurement_device_type 'Xcalibur, Atlas, Gemini ultra'
_diffrn_measurement_method '\w scans'
_diffrn_orient_matrix_UB_11 0.0374871000
_diffrn_orient_matrix_UB_12 -0.0220375000
_diffrn_orient_matrix_UB_13 0.0053945000
_diffrn_orient_matrix_UB_21 0.0306682000
_diffrn_orient_matrix_UB_22 0.0271099000
_diffrn_orient_matrix_UB_23 -0.0026260000
_diffrn_orient_matrix_UB_31 -0.0007157000
_diffrn_orient_matrix_UB_32 0.0047964000
_diffrn_orient_matrix_UB_33 0.0395916000
_diffrn_radiation_monochromator graphite
_diffrn_radiation_type MoK\a
_diffrn_radiation_wavelength 0.71073
_diffrn_reflns_av_R_equivalents 0.0669
_diffrn_reflns_av_unetI/netI 0.0563
_diffrn_reflns_limit_h_max 17
_diffrn_reflns_limit_h_min -17
_diffrn_reflns_limit_k_max 20
_diffrn_reflns_limit_k_min -24
_diffrn_reflns_limit_l_max 21
_diffrn_reflns_limit_l_min -21
_diffrn_reflns_number 18182
_diffrn_reflns_theta_full 25.35
_diffrn_reflns_theta_max 25.35
_diffrn_reflns_theta_min 3.34
_diffrn_source 'Enhance (Mo) X-ray Source'
_exptl_absorpt_coefficient_mu 0.746
_exptl_absorpt_correction_T_max 1.00000
_exptl_absorpt_correction_T_min 0.58245
_exptl_absorpt_correction_type multi-scan
_exptl_absorpt_process_details
;
CrysAlisPro, Agilent Technologies,
Version 1.171.35.11 (release 16-05-2011 CrysAlis171 .NET)
(compiled May 16 2011,17:55:39)
Empirical absorption correction using spherical harmonics,
 implemented in SCALE3 ABSPACK scaling algorithm.
;
_exptl_crystal_colour 'light yellow'
_exptl_crystal_colour_modifier light
_exptl_crystal_colour_primary yellow
_exptl_crystal_density_diffrn 1.286
_exptl_crystal_density_method 'not measured'
_exptl_crystal_description block
_exptl_crystal_F_000 2032
_exptl_crystal_size_max 0.45
_exptl_crystal_size_mid 0.34
_exptl_crystal_size_min 0.29
_platon_squeeze_details
;
;
_refine_diff_density_max 4.644
_refine_diff_density_min -0.855
_refine_diff_density_rms 0.172
_refine_ls_extinction_method none
_refine_ls_goodness_of_fit_ref 1.036
_refine_ls_hydrogen_treatment constr
_refine_ls_matrix_type full
_refine_ls_number_parameters 274
_refine_ls_number_reflns 4755
_refine_ls_number_restraints 0
_refine_ls_restrained_S_all 1.036
_refine_ls_R_factor_all 0.1159
_refine_ls_R_factor_gt 0.0954
_refine_ls_shift/su_max 0.001
_refine_ls_shift/su_mean 0.000
_refine_ls_structure_factor_coef Fsqd
_refine_ls_weighting_details 'calc w=1/[\s^2^(Fo^2^)+(0.1976P)^2^+0.0000P] where P=(Fo^2^+2Fc^2^)/3'
_refine_ls_weighting_scheme calc
_refine_ls_wR_factor_gt 0.2537
_refine_ls_wR_factor_ref 0.2782
_reflns_number_gt 3301
_reflns_number_total 4755
_reflns_threshold_expression >2sigma(I)
_cod_data_source_file c7cc00110j2.cif
_cod_data_source_block 160616_ipx_6_21
_cod_depositor_comments 'Adding full bibliography for 7119529--7119530.cif.'
_cod_database_code 7119530
_chemical_oxdiff_formula 'c10 h10 n2 o8 f1 Pd1'
_reflns_odcompleteness_completeness 99.77
_reflns_odcompleteness_iscentric 1
_reflns_odcompleteness_theta 26.32
_olex2_refinement_description
;
1. Fixed Uiso
 At 1.2 times of:
  All C(H) groups
 At 1.5 times of:
  All C(H,H,H) groups
2.a Aromatic/amide H refined with riding coordinates:
 C2(H2), C3(H3), C5(H5), C9(H9), C10(H10), C11(H11), C12(H12), C16(H16),
 C17(H17), C19(H19), C20(H20)
2.b Idealised Me refined as rotating group:
 C13(H13A,H13B,H13C), C21(H21A,H21B,H21C), C22(H22A,H22B,H22C)
;

loop_
_space_group_symop_id
_space_group_symop_operation_xyz
1 'x, y, z'
2 '-x, y, -z+1/2'
3 'x+1/2, y+1/2, z'
4 '-x+1/2, y+1/2, -z+1/2'
5 '-x, -y, -z'
6 'x, -y, z-1/2'
7 '-x+1/2, -y+1/2, -z'
8 'x+1/2, -y+1/2, z-1/2'

loop_
_atom_site_label
_atom_site_type_symbol
_atom_site_fract_x
_atom_site_fract_y
_atom_site_fract_z
_atom_site_U_iso_or_equiv
_atom_site_adp_type
_atom_site_occupancy
_atom_site_calc_flag
_atom_site_refinement_flags_posn
Pd1 Pd 0.60752(4) 0.33762(3) 0.22512(3) 0.0536(3) Uani 1 d .
F1 F 0.5421(7) 0.1378(3) 0.3793(4) 0.135(3) Uani 1 d .
F2 F 0.5144(4) 0.2056(3) 0.4655(3) 0.0902(15) Uani 1 d .
F3 F 0.6492(4) 0.1921(4) 0.4375(4) 0.120(2) Uani 1 d .
O1 O 0.4806(4) 0.2833(3) 0.3551(3) 0.0638(13) Uani 1 d .
N1 N 0.6126(4) 0.2607(3) 0.2978(4) 0.0583(16) Uani 1 d .
N2 N 0.6027(4) 0.4191(3) 0.1555(4) 0.0673(17) Uani 1 d .
N3 N 0.5709(5) 0.6003(4) 0.0426(4) 0.0754(19) Uani 1 d .
C1 C 0.7024(5) 0.3761(4) 0.2935(4) 0.0623(19) Uani 1 d .
C2 C 0.7030(5) 0.4454(4) 0.3115(5) 0.063(2) Uani 1 d .
H2 H 0.6589 0.4733 0.2891 0.076 Uiso 1 calc R
C3 C 0.7695(7) 0.4713(5) 0.3625(5) 0.087(3) Uani 1 d .
H3 H 0.7704 0.5170 0.3708 0.104 Uiso 1 calc R
C4 C 0.8333(6) 0.4330(5) 0.4009(5) 0.077(2) Uani 1 d .
C5 C 0.8322(6) 0.3663(5) 0.3805(5) 0.080(3) Uani 1 d .
H5 H 0.8764 0.3390 0.4038 0.096 Uiso 1 calc R
C6 C 0.7705(6) 0.3365(4) 0.3280(4) 0.063(2) Uani 1 d .
C7 C 0.7777(5) 0.2647(4) 0.3087(4) 0.0607(18) Uani 1 d .
C8 C 0.6973(6) 0.2264(4) 0.2940(4) 0.0603(18) Uani 1 d .
C9 C 0.7033(8) 0.1611(4) 0.2713(5) 0.073(2) Uani 1 d .
H9 H 0.6501 0.1371 0.2603 0.088 Uiso 1 calc R
C10 C 0.7874(10) 0.1308(6) 0.2646(6) 0.096(3) Uani 1 d .
H10 H 0.7917 0.0866 0.2497 0.116 Uiso 1 calc R
C11 C 0.8621(11) 0.1673(7) 0.2805(7) 0.111(5) Uani 1 d .
H11 H 0.9187 0.1472 0.2762 0.133 Uiso 1 calc R
C12 C 0.8602(7) 0.2336(6) 0.3032(6) 0.091(3) Uani 1 d .
H12 H 0.9144 0.2565 0.3144 0.110 Uiso 1 calc R
C13 C 0.9051(9) 0.4607(6) 0.4538(6) 0.108(4) Uani 1 d .
H13A H 0.9028 0.4388 0.5016 0.162 Uiso 1 calc GR
H13B H 0.8950 0.5075 0.4601 0.162 Uiso 1 calc GR
H13C H 0.9640 0.4537 0.4337 0.162 Uiso 1 calc GR
C14 C 0.5532(5) 0.2521(3) 0.3483(4) 0.0527(17) Uani 1 d .
C15 C 0.5653(6) 0.1953(4) 0.4057(5) 0.071(2) Uani 1 d .
C16 C 0.6730(6) 0.4501(4) 0.1263(5) 0.073(2) Uani 1 d .
H16 H 0.7305 0.4306 0.1323 0.088 Uiso 1 calc R
C17 C 0.6654(5) 0.5093(4) 0.0880(4) 0.067(2) Uani 1 d .
H17 H 0.7173 0.5283 0.0688 0.080 Uiso 1 calc R
C18 C 0.5819(5) 0.5412(4) 0.0772(4) 0.0617(19) Uani 1 d .
C19 C 0.5087(6) 0.5057(4) 0.1066(5) 0.072(2) Uani 1 d .
H19 H 0.4499 0.5230 0.1007 0.087 Uiso 1 calc R
C20 C 0.5219(5) 0.4474(4) 0.1430(5) 0.065(2) Uani 1 d .
H20 H 0.4709 0.4258 0.1604 0.078 Uiso 1 calc R
C21 C 0.6444(8) 0.6374(5) 0.0115(6) 0.095(3) Uani 1 d .
H21A H 0.7008 0.6269 0.0387 0.142 Uiso 1 calc GR
H21B H 0.6323 0.6842 0.0158 0.142 Uiso 1 calc GR
H21C H 0.6489 0.6259 -0.0407 0.142 Uiso 1 calc GR
C22 C 0.4814(7) 0.6321(5) 0.0362(7) 0.094(3) Uani 1 d .
H22A H 0.4381 0.6025 0.0116 0.141 Uiso 1 calc GR
H22B H 0.4853 0.6723 0.0072 0.141 Uiso 1 calc GR
H22C H 0.4620 0.6427 0.0856 0.141 Uiso 1 calc GR

loop_
_atom_site_aniso_label
_atom_site_aniso_U_11
_atom_site_aniso_U_22
_atom_site_aniso_U_33
_atom_site_aniso_U_23
_atom_site_aniso_U_13
_atom_site_aniso_U_12
Pd1 0.0593(5) 0.0370(4) 0.0614(5) 0.00451(19) -0.0275(3) -0.0040(2)
F1 0.243(9) 0.046(3) 0.115(5) 0.005(3) -0.005(5) -0.009(4)
F2 0.100(4) 0.086(4) 0.084(3) 0.027(3) -0.001(3) 0.016(3)
F3 0.093(4) 0.167(6) 0.101(4) 0.060(4) -0.007(3) 0.049(4)
O1 0.067(3) 0.058(3) 0.064(3) 0.004(2) -0.024(2) 0.018(3)
N1 0.063(4) 0.036(3) 0.073(4) 0.000(3) -0.028(3) -0.001(3)
N2 0.052(4) 0.068(4) 0.080(4) 0.003(3) -0.022(3) -0.004(3)
N3 0.074(4) 0.063(4) 0.087(5) 0.020(4) -0.017(4) -0.009(3)
C1 0.068(5) 0.055(4) 0.062(4) 0.003(3) -0.022(4) -0.012(4)
C2 0.056(4) 0.050(4) 0.080(5) 0.001(4) -0.019(4) -0.012(3)
C3 0.098(7) 0.069(6) 0.091(6) -0.013(5) -0.028(5) -0.026(5)
C4 0.080(6) 0.074(6) 0.074(5) 0.000(4) -0.026(4) -0.018(5)
C5 0.056(5) 0.092(7) 0.087(6) 0.037(5) -0.033(4) -0.019(5)
C6 0.062(5) 0.060(5) 0.063(4) 0.011(3) -0.022(4) -0.010(3)
C7 0.057(4) 0.065(5) 0.059(4) 0.015(3) -0.011(3) 0.005(4)
C8 0.066(5) 0.050(4) 0.063(4) 0.006(3) -0.006(4) 0.007(4)
C9 0.095(7) 0.053(5) 0.072(5) 0.002(3) -0.004(5) 0.014(4)
C10 0.117(9) 0.071(6) 0.101(7) 0.003(5) 0.003(7) 0.027(7)
C11 0.107(9) 0.121(13) 0.105(9) 0.027(7) 0.016(8) 0.049(9)
C12 0.070(6) 0.107(8) 0.097(7) 0.012(6) 0.002(5) 0.030(6)
C13 0.121(9) 0.103(8) 0.095(7) 0.012(6) -0.050(6) -0.029(7)
C14 0.062(4) 0.042(4) 0.052(4) 0.005(3) -0.022(4) 0.003(3)
C15 0.075(5) 0.051(5) 0.084(6) 0.003(4) -0.017(5) 0.009(4)
C16 0.055(5) 0.069(5) 0.093(6) 0.014(5) -0.024(4) 0.001(4)
C17 0.053(4) 0.077(5) 0.069(4) 0.020(4) -0.014(4) 0.004(4)
C18 0.061(4) 0.056(4) 0.066(4) 0.014(3) -0.021(4) -0.006(4)
C19 0.055(4) 0.068(5) 0.091(6) 0.028(4) -0.020(4) -0.007(4)
C20 0.053(4) 0.063(5) 0.076(5) 0.021(4) -0.020(4) -0.018(4)
C21 0.102(7) 0.075(6) 0.106(7) 0.047(6) -0.013(6) -0.023(6)
C22 0.093(7) 0.062(6) 0.125(8) 0.023(6) -0.026(6) 0.003(5)

loop_
_atom_type_symbol
_atom_type_description
_atom_type_scat_dispersion_real
_atom_type_scat_dispersion_imag
_atom_type_scat_source
C C 0.0033 0.0016 'International Tables Vol C Tables 4.2.6.8 and 6.1.1.4'
H H 0.0000 0.0000 'International Tables Vol C Tables 4.2.6.8 and 6.1.1.4'
F F 0.0171 0.0103 'International Tables Vol C Tables 4.2.6.8 and 6.1.1.4'
N N 0.0061 0.0033 'International Tables Vol C Tables 4.2.6.8 and 6.1.1.4'
O O 0.0106 0.0060 'International Tables Vol C Tables 4.2.6.8 and 6.1.1.4'
Pd Pd -0.9988 1.0072 'International Tables Vol C Tables 4.2.6.8 and 6.1.1.4'

loop_
_geom_angle_atom_site_label_1
_geom_angle_atom_site_label_2
_geom_angle_atom_site_label_3
_geom_angle
_geom_angle_site_symmetry_3
N1 Pd1 O1 92.0(2) 2_655
N1 Pd1 N2 177.2(3) .
N2 Pd1 O1 90.3(2) 2_655
C1 Pd1 O1 170.6(3) 2_655
C1 Pd1 N1 84.4(3) .
C1 Pd1 N2 93.5(3) .
C14 O1 Pd1 132.3(5) 2_655
C8 N1 Pd1 110.2(5) .
C14 N1 Pd1 122.9(5) .
C14 N1 C8 126.0(6) .
C16 N2 Pd1 127.2(5) .
C20 N2 Pd1 116.6(5) .
C20 N2 C16 115.9(7) .
C18 N3 C21 123.9(8) .
C18 N3 C22 120.7(7) .
C21 N3 C22 115.4(8) .
C2 C1 Pd1 121.3(6) .
C6 C1 Pd1 121.2(6) .
C6 C1 C2 117.5(7) .
C1 C2 H2 119.9 .
C3 C2 C1 120.3(8) .
C3 C2 H2 119.9 .
C2 C3 H3 118.3 .
C4 C3 C2 123.4(9) .
C4 C3 H3 118.3 .
C3 C4 C5 114.6(8) .
C3 C4 C13 123.3(9) .
C5 C4 C13 121.7(9) .
C4 C5 H5 117.1 .
C4 C5 C6 125.7(8) .
C6 C5 H5 117.1 .
C1 C6 C5 118.2(8) .
C1 C6 C7 120.6(7) .
C5 C6 C7 121.1(8) .
C8 C7 C6 120.1(7) .
C12 C7 C6 122.2(8) .
C12 C7 C8 117.8(8) .
C7 C8 N1 116.4(7) .
C9 C8 N1 122.9(8) .
C9 C8 C7 120.4(8) .
C8 C9 H9 119.5 .
C8 C9 C10 121.0(11) .
C10 C9 H9 119.5 .
C9 C10 H10 121.2 .
C11 C10 C9 117.6(10) .
C11 C10 H10 121.2 .
C10 C11 H11 118.0 .
C10 C11 C12 124.0(12) .
C12 C11 H11 118.0 .
C7 C12 C11 119.2(12) .
C7 C12 H12 120.4 .
C11 C12 H12 120.4 .
C4 C13 H13A 109.5 .
C4 C13 H13B 109.5 .
C4 C13 H13C 109.5 .
H13A C13 H13B 109.5 .
H13A C13 H13C 109.5 .
H13B C13 H13C 109.5 .
O1 C14 N1 127.4(6) .
O1 C14 C15 112.3(7) .
N1 C14 C15 120.1(7) .
F1 C15 F2 106.3(8) .
F1 C15 F3 109.4(8) .
F1 C15 C14 113.9(7) .
F2 C15 C14 111.1(7) .
F3 C15 F2 102.1(7) .
F3 C15 C14 113.1(7) .
N2 C16 H16 118.2 .
N2 C16 C17 123.6(8) .
C17 C16 H16 118.2 .
C16 C17 H17 119.4 .
C16 C17 C18 121.2(8) .
C18 C17 H17 119.4 .
N3 C18 C17 123.8(7) .
N3 C18 C19 122.7(7) .
C17 C18 C19 113.4(7) .
C18 C19 H19 119.2 .
C20 C19 C18 121.6(8) .
C20 C19 H19 119.2 .
N2 C20 C19 124.1(7) .
N2 C20 H20 118.0 .
C19 C20 H20 118.0 .
N3 C21 H21A 109.5 .
N3 C21 H21B 109.5 .
N3 C21 H21C 109.5 .
H21A C21 H21B 109.5 .
H21A C21 H21C 109.5 .
H21B C21 H21C 109.5 .
N3 C22 H22A 109.5 .
N3 C22 H22B 109.5 .
N3 C22 H22C 109.5 .
H22A C22 H22B 109.5 .
H22A C22 H22C 109.5 .
H22B C22 H22C 109.5 .

loop_
_geom_bond_atom_site_label_1
_geom_bond_atom_site_label_2
_geom_bond_distance
_geom_bond_site_symmetry_2
Pd1 O1 2.169(5) 2_655
Pd1 N1 2.013(6) .
Pd1 N2 2.051(7) .
Pd1 C1 1.958(7) .
F1 C15 1.288(11) .
F2 C15 1.344(10) .
F3 C15 1.328(11) .
O1 Pd1 2.169(5) 2_655
O1 C14 1.246(9) .
N1 C8 1.424(10) .
N1 C14 1.292(10) .
N2 C16 1.331(11) .
N2 C20 1.323(10) .
N3 C18 1.344(10) .
N3 C21 1.442(12) .
N3 C22 1.459(12) .
C1 C2 1.428(11) .
C1 C6 1.394(11) .
C2 H2 0.9300 .
C2 C3 1.399(12) .
C3 H3 0.9300 .
C3 C4 1.366(14) .
C4 C5 1.388(14) .
C4 C13 1.483(13) .
C5 H5 0.9300 .
C5 C6 1.400(12) .
C6 C7 1.488(11) .
C7 C8 1.421(11) .
C7 C12 1.369(12) .
C8 C9 1.376(11) .
C9 H9 0.9300 .
C9 C10 1.385(15) .
C10 H10 0.9300 .
C10 C11 1.336(19) .
C11 H11 0.9300 .
C11 C12 1.393(18) .
C12 H12 0.9300 .
C13 H13A 0.9600 .
C13 H13B 0.9600 .
C13 H13C 0.9600 .
C14 C15 1.534(11) .
C16 H16 0.9300 .
C16 C17 1.373(11) .
C17 H17 0.9300 .
C17 C18 1.386(11) .
C18 C19 1.410(11) .
C19 H19 0.9300 .
C19 C20 1.347(11) .
C20 H20 0.9300 .
C21 H21A 0.9600 .
C21 H21B 0.9600 .
C21 H21C 0.9600 .
C22 H22A 0.9600 .
C22 H22B 0.9600 .
C22 H22C 0.9600 .

loop_
_geom_torsion_atom_site_label_1
_geom_torsion_atom_site_label_2
_geom_torsion_atom_site_label_3
_geom_torsion_atom_site_label_4
_geom_torsion
_geom_torsion_site_symmetry_1
Pd1 O1 C14 N1 24.9(11) 2_655
Pd1 O1 C14 C15 -151.3(5) 2_655
Pd1 N1 C8 C7 57.8(7) .
Pd1 N1 C8 C9 -117.0(7) .
Pd1 N1 C14 O1 8.7(10) .
Pd1 N1 C14 C15 -175.4(5) .
Pd1 N2 C16 C17 -171.4(7) .
Pd1 N2 C20 C19 171.5(7) .
Pd1 C1 C2 C3 177.7(7) .
Pd1 C1 C6 C5 -175.4(6) .
Pd1 C1 C6 C7 5.2(11) .
O1 Pd1 N1 C8 102.6(5) 2_655
O1 Pd1 N1 C14 -87.9(5) 2_655
O1 Pd1 N2 C16 -122.2(8) 2_655
O1 Pd1 N2 C20 63.9(6) 2_655
O1 Pd1 C1 C2 151.2(13) 2_655
O1 Pd1 C1 C6 -30(2) 2_655
O1 C14 C15 F1 98.4(9) .
O1 C14 C15 F2 -21.6(9) .
O1 C14 C15 F3 -135.9(8) .
N1 Pd1 N2 C16 91(5) .
N1 Pd1 N2 C20 -83(5) .
N1 Pd1 C1 C2 -140.5(7) .
N1 Pd1 C1 C6 37.9(7) .
N1 C8 C9 C10 176.6(8) .
N1 C14 C15 F1 -78.2(10) .
N1 C14 C15 F2 161.8(7) .
N1 C14 C15 F3 47.6(10) .
N2 Pd1 N1 C8 -111(5) .
N2 Pd1 N1 C14 59(5) .
N2 Pd1 C1 C2 37.6(7) .
N2 Pd1 C1 C6 -144.0(7) .
N2 C16 C17 C18 0.1(14) .
N3 C18 C19 C20 -178.0(8) .
C1 Pd1 N1 C8 -68.7(5) .
C1 Pd1 N1 C14 100.8(6) .
C1 Pd1 N2 C16 49.3(8) .
C1 Pd1 N2 C20 -124.7(6) .
C1 C2 C3 C4 -3.8(15) .
C1 C6 C7 C8 -36.9(11) .
C1 C6 C7 C12 142.0(9) .
C2 C1 C6 C5 3.1(12) .
C2 C1 C6 C7 -176.4(7) .
C2 C3 C4 C5 5.3(15) .
C2 C3 C4 C13 178.6(10) .
C3 C4 C5 C6 -2.8(15) .
C4 C5 C6 C1 -1.4(14) .
C4 C5 C6 C7 178.0(9) .
C5 C6 C7 C8 143.7(8) .
C5 C6 C7 C12 -37.4(12) .
C6 C1 C2 C3 -0.7(13) .
C6 C7 C8 N1 0.8(11) .
C6 C7 C8 C9 175.7(8) .
C6 C7 C12 C11 -176.2(9) .
C7 C8 C9 C10 2.0(13) .
C8 N1 C14 O1 176.5(7) .
C8 N1 C14 C15 -7.5(10) .
C8 C7 C12 C11 2.7(14) .
C8 C9 C10 C11 -0.4(15) .
C9 C10 C11 C12 0.0(18) .
C10 C11 C12 C7 -1.2(18) .
C12 C7 C8 N1 -178.0(7) .
C12 C7 C8 C9 -3.1(12) .
C13 C4 C5 C6 -176.2(10) .
C14 N1 C8 C7 -111.4(8) .
C14 N1 C8 C9 73.8(10) .
C16 N2 C20 C19 -3.2(13) .
C16 C17 C18 N3 177.5(9) .
C16 C17 C18 C19 -2.2(12) .
C17 C18 C19 C20 1.6(13) .
C18 C19 C20 N2 1.2(14) .
C20 N2 C16 C17 2.6(13) .
C21 N3 C18 C17 0.9(14) .
C21 N3 C18 C19 -179.6(9) .
C22 N3 C18 C17 -177.3(9) .
C22 N3 C18 C19 2.3(13) .

loop_
_platon_squeeze_void_nr
_platon_squeeze_void_average_x
_platon_squeeze_void_average_y
_platon_squeeze_void_average_z
_platon_squeeze_void_volume
_platon_squeeze_void_count_electrons
_platon_squeeze_void_content
1 -0.042 0.250 0.208 724 123 ' '
2 -0.035 0.750 0.715 724 123 ' '
